data_7012921
loop_
_publ_author_name
'Merz, Klaus'
'Block, Stefan'
'Schoenen, Robert'
'Driess, Matthias'

_publ_section_title
;
 Facile synthesis and structural variation of novel heterobimetallic
 alkali metal?zinc-alkoxide and -siloxide clustersElectronic
 supplementary information (ESI) available: the ESI spectra of the
 reaction mixtures tBuOLi + ZnMe2, Me3SiOK + ZnMe2 and tBuOK + ZnMe2.
 See http://www.rsc.org/suppdata/dt/b3/b302585c/
;
_journal_issue 17
_journal_name_full 'Dalton Transactions'
_journal_page_first 3365
_journal_paper_doi 10.1039/b302585c
_journal_year 2003
_chemical_formula_sum 'C30 H74 K2 O8 Si4 Zn2'
_chemical_formula_weight 884.19
_space_group_IT_number 33
_symmetry_cell_setting orthorhombic
_symmetry_space_group_name_Hall 'P 2c -2n'
_symmetry_space_group_name_H-M 'P n a 21'
_atom_sites_solution_hydrogens geom
_atom_sites_solution_primary direct
_atom_sites_solution_secondary difmap
_audit_creation_method SHELXL-97
_cell_angle_alpha 90.00
_cell_angle_beta 90.00
_cell_angle_gamma 90.00
_cell_formula_units_Z 4
_cell_length_a 24.379(4)
_cell_length_b 13.394(3)
_cell_length_c 15.094(3)
_cell_measurement_reflns_used 62
_cell_measurement_temperature 213(2)
_cell_measurement_theta_max 17.6
_cell_measurement_theta_min 5.3
_cell_volume 4928.7(17)
_computing_cell_refinement 'SAINT (Siemens, 1996)'
_computing_data_collection 'SMART (Siemens, 1996)'
_computing_data_reduction 'SAINT (Siemens, 1996)'
_computing_molecular_graphics 'SHELXTL (Siemens, 1997)'
_computing_publication_material 'SHELXTL (Siemens, 1997)'
_computing_structure_refinement 'SHELXTL (Siemens, 1997)'
_computing_structure_solution 'SHELXTL (Siemens, 1997)'
_diffrn_ambient_temperature 213(2)
_diffrn_measured_fraction_theta_full 0.992
_diffrn_measured_fraction_theta_max 0.992
_diffrn_measurement_device_type 'Bruker axs CCD 1000'
_diffrn_measurement_method omega-scan
_diffrn_radiation_monochromator graphite
_diffrn_radiation_source 'fine-focus sealed tube'
_diffrn_radiation_type MoK\a
_diffrn_radiation_wavelength 0.71073
_diffrn_reflns_av_R_equivalents 0.0484
_diffrn_reflns_av_sigmaI/netI 0.0604
_diffrn_reflns_limit_h_max 29
_diffrn_reflns_limit_h_min -27
_diffrn_reflns_limit_k_max 12
_diffrn_reflns_limit_k_min -15
_diffrn_reflns_limit_l_max 17
_diffrn_reflns_limit_l_min -17
_diffrn_reflns_number 26363
_diffrn_reflns_theta_full 25.04
_diffrn_reflns_theta_max 25.04
_diffrn_reflns_theta_min 2.03
_exptl_absorpt_coefficient_mu 1.275
_exptl_absorpt_correction_T_max 0.880
_exptl_absorpt_correction_T_min 0.858
_exptl_absorpt_correction_type empirical
_exptl_crystal_colour colorless
_exptl_crystal_density_diffrn 1.192
_exptl_crystal_density_method 'not measured'
_exptl_crystal_description needle
_exptl_crystal_F_000 1888
_exptl_crystal_size_max 0.2
_exptl_crystal_size_mid 0.1
_exptl_crystal_size_min 0.1
_refine_diff_density_max 0.321
_refine_diff_density_min -0.485
_refine_diff_density_rms 0.068
_refine_ls_abs_structure_details 'Flack H D (1983), Acta Cryst. A39, 876-881'
_refine_ls_abs_structure_Flack 0.024(14)
_refine_ls_extinction_method none
_refine_ls_goodness_of_fit_ref 1.049
_refine_ls_hydrogen_treatment mixed
_refine_ls_matrix_type full
_refine_ls_number_parameters 416
_refine_ls_number_reflns 8568
_refine_ls_number_restraints 161
_refine_ls_restrained_S_all 1.057
_refine_ls_R_factor_all 0.0754
_refine_ls_R_factor_gt 0.0446
_refine_ls_shift/su_max 0.001
_refine_ls_shift/su_mean 0.000
_refine_ls_structure_factor_coef Fsqd
_refine_ls_weighting_details 'calc w=1/[\s^2^(Fo^2^)+(0.0335P)^2^+4.1141P] where P=(Fo^2^+2Fc^2^)/3'
_refine_ls_weighting_scheme calc
_refine_ls_wR_factor_gt 0.0944
_refine_ls_wR_factor_ref 0.1095
_reflns_number_gt 6255
_reflns_number_total 8568
_reflns_threshold_expression >2sigma(I)
_cod_data_source_file b302585c.txt
_cod_data_source_block orota
_cod_original_cell_volume 4928.9(16)
_cod_original_sg_symbol_H-M Pna2(1)
_cod_database_code 7012921

loop_
_symmetry_equiv_pos_as_xyz
'x, y, z'
'-x, -y, z+1/2'
'x+1/2, -y+1/2, z'
'-x+1/2, y+1/2, z+1/2'

loop_
_atom_site_label
_atom_site_type_symbol
_atom_site_fract_x
_atom_site_fract_y
_atom_site_fract_z
_atom_site_U_iso_or_equiv
_atom_site_adp_type
_atom_site_occupancy
_atom_site_symmetry_multiplicity
_atom_site_calc_flag
_atom_site_refinement_flags
_atom_site_disorder_assembly
_atom_site_disorder_group
Zn1 Zn 0.80148(2) 0.44560(4) 0.68280(5) 0.04598(15) Uani 1 1 d . . .
K1 K 0.88033(5) 0.23795(9) 0.75356(9) 0.0530(3) Uani 1 1 d . . .
Si1 Si 0.86382(9) 0.47482(13) 0.86939(13) 0.0709(5) Uani 1 1 d . . .
O1 O 0.86585(14) 0.4358(3) 0.7680(2) 0.0495(9) Uani 1 1 d . . .
C1 C 0.7360(3) 0.5266(5) 0.7122(5) 0.080(2) Uani 1 1 d . . .
H1A H 0.7316 0.5789 0.6683 0.119 Uiso 1 1 calc R . .
H1B H 0.7407 0.5563 0.7703 0.119 Uiso 1 1 calc R . .
H1C H 0.7038 0.4842 0.7123 0.119 Uiso 1 1 calc R . .
Zn2 Zn 0.92342(2) 0.47597(4) 0.67460(5) 0.05353(18) Uani 1 1 d . . .
K2 K 0.86859(5) 0.31357(10) 0.51334(9) 0.0566(3) Uani 1 1 d . . .
Si2 Si 0.84604(7) 0.59151(13) 0.52903(13) 0.0606(5) Uani 1 1 d . . .
O2 O 0.85711(13) 0.4945(3) 0.5894(3) 0.0478(9) Uani 1 1 d . . .
C2 C 0.9736(3) 0.5914(5) 0.6945(7) 0.098(3) Uani 1 1 d . . .
H2A H 0.9677 0.6411 0.6488 0.147 Uiso 1 1 calc R . .
H2B H 1.0113 0.5686 0.6924 0.147 Uiso 1 1 calc R . .
H2C H 0.9662 0.6205 0.7521 0.147 Uiso 1 1 calc R . .
Si3 Si 0.73854(7) 0.24940(13) 0.63924(12) 0.0608(5) Uani 1 1 d . . .
C4 C 0.8530(4) 0.6141(5) 0.8751(6) 0.096(3) Uani 1 1 d . . .
H4A H 0.8528 0.6352 0.9366 0.144 Uiso 1 1 calc R . .
H4B H 0.8182 0.6310 0.8478 0.144 Uiso 1 1 calc R . .
H4C H 0.8825 0.6477 0.8439 0.144 Uiso 1 1 calc R . .
O4 O 0.94527(13) 0.3386(3) 0.6403(2) 0.0498(9) Uani 1 1 d . . .
Si4 Si 1.00543(7) 0.29798(12) 0.61924(13) 0.0609(5) Uani 1 1 d . . .
O3 O 0.79749(13) 0.3022(2) 0.6477(2) 0.0489(9) Uani 1 1 d . . .
C3 C 0.9302(4) 0.4466(6) 0.9253(6) 0.120(4) Uani 1 1 d . . .
H3A H 0.9393 0.5003 0.9659 0.179 Uiso 1 1 calc R . .
H3B H 0.9589 0.4402 0.8812 0.179 Uiso 1 1 calc R . .
H3C H 0.9269 0.3845 0.9581 0.179 Uiso 1 1 calc R . .
C5 C 0.8057(4) 0.4098(6) 0.9293(5) 0.104(3) Uani 1 1 d . . .
H5A H 0.7891 0.4557 0.9712 0.156 Uiso 1 1 calc R . .
H5B H 0.8199 0.3522 0.9608 0.156 Uiso 1 1 calc R . .
H5C H 0.7784 0.3883 0.8867 0.156 Uiso 1 1 calc R . .
C6 C 0.9048(3) 0.6123(6) 0.4517(6) 0.098(3) Uani 1 1 d . . .
H6A H 0.9096 0.6833 0.4418 0.146 Uiso 1 1 calc R . .
H6B H 0.8974 0.5794 0.3957 0.146 Uiso 1 1 calc R . .
H6C H 0.9380 0.5849 0.4774 0.146 Uiso 1 1 calc R . .
O5 O 0.9093(2) 0.1724(4) 0.9272(3) 0.0882(15) Uani 1 1 d U . .
C15 C 0.9635(4) 0.1604(10) 0.9551(8) 0.151(4) Uani 1 1 d U . .
H15A H 0.9839 0.2227 0.9467 0.182 Uiso 1 1 calc R . .
H15B H 0.9814 0.1078 0.9205 0.182 Uiso 1 1 calc R . .
C16 C 0.9624(5) 0.1335(13) 1.0482(10) 0.192(6) Uani 1 1 d U . .
H16A H 0.9867 0.0767 1.0592 0.231 Uiso 1 1 calc R . .
H16B H 0.9746 0.1899 1.0846 0.231 Uiso 1 1 calc R . .
C17 C 0.9100(6) 0.1092(13) 1.0684(10) 0.197(6) Uani 1 1 d U . .
H17A H 0.8996 0.1380 1.1257 0.236 Uiso 1 1 calc R . .
H17B H 0.9058 0.0365 1.0718 0.236 Uiso 1 1 calc R . .
C18 C 0.8769(4) 0.1483(11) 1.0004(8) 0.152(5) Uani 1 1 d U . .
H18A H 0.8491 0.0990 0.9833 0.182 Uiso 1 1 calc R . .
H18B H 0.8579 0.2082 1.0217 0.182 Uiso 1 1 calc R . .
O6 O 0.8845(2) 0.0303(3) 0.7418(4) 0.0922(16) Uani 1 1 d U . .
C19 C 0.8440(4) -0.0215(7) 0.7775(9) 0.143(4) Uani 1 1 d U . .
H19A H 0.8178 -0.0403 0.7311 0.172 Uiso 1 1 calc R . .
H19B H 0.8246 0.0204 0.8206 0.172 Uiso 1 1 calc R . .
C20 C 0.8634(5) -0.1097(8) 0.8208(9) 0.152(4) Uani 1 1 d U . .
H20A H 0.8592 -0.1041 0.8852 0.182 Uiso 1 1 calc R . .
H20B H 0.8433 -0.1687 0.8003 0.182 Uiso 1 1 calc R . .
C21 C 0.9199(4) -0.1162(7) 0.7972(9) 0.144(4) Uani 1 1 d U . .
H21A H 0.9284 -0.1816 0.7715 0.173 Uiso 1 1 calc R . .
H21B H 0.9434 -0.1053 0.8489 0.173 Uiso 1 1 calc R . .
C22 C 0.9272(5) -0.0385(8) 0.7331(10) 0.175(5) Uani 1 1 d U . .
H22A H 0.9625 -0.0052 0.7426 0.209 Uiso 1 1 calc R . .
H22B H 0.9270 -0.0668 0.6732 0.209 Uiso 1 1 calc R . .
O7 O 0.84239(19) 0.3435(4) 0.3416(3) 0.0865(15) Uani 1 1 d U . .
C23 C 0.8753(4) 0.3906(10) 0.2779(6) 0.152(5) Uani 1 1 d U . .
H23A H 0.8779 0.4620 0.2914 0.182 Uiso 1 1 calc R . .
H23B H 0.9124 0.3625 0.2801 0.182 Uiso 1 1 calc R . .
C24 C 0.8541(4) 0.3784(9) 0.1939(6) 0.139(4) Uani 1 1 d U . .
H24A H 0.8790 0.3376 0.1579 0.167 Uiso 1 1 calc R . .
H24B H 0.8497 0.4435 0.1650 0.167 Uiso 1 1 calc R . .
C25 C 0.8017(4) 0.3298(8) 0.2023(6) 0.118(3) Uani 1 1 d U . .
H25A H 0.8020 0.2647 0.1726 0.142 Uiso 1 1 calc R . .
H25B H 0.7726 0.3708 0.1764 0.142 Uiso 1 1 calc R . .
C26 C 0.7934(3) 0.3178(7) 0.2991(6) 0.096(2) Uani 1 1 d U . .
H26A H 0.7636 0.3612 0.3193 0.115 Uiso 1 1 calc R . .
H26B H 0.7836 0.2485 0.3128 0.115 Uiso 1 1 calc R . .
O8 O 0.8856(3) 0.1235(4) 0.4479(4) 0.1111(19) Uani 1 1 d U . .
C27 C 0.8979(5) 0.1054(8) 0.3585(7) 0.144(4) Uani 1 1 d U . .
H27A H 0.9308 0.1429 0.3413 0.173 Uiso 1 1 calc R . .
H27B H 0.8674 0.1274 0.3210 0.173 Uiso 1 1 calc R . .
C28 C 0.9071(5) -0.0001(9) 0.3464(9) 0.150(4) Uani 1 1 d U . .
H28A H 0.9465 -0.0146 0.3424 0.180 Uiso 1 1 calc R . .
H28B H 0.8891 -0.0240 0.2924 0.180 Uiso 1 1 calc R . .
C29 C 0.8831(5) -0.0470(8) 0.4255(13) 0.174(5) Uani 1 1 d U . .
H29A H 0.8460 -0.0718 0.4133 0.209 Uiso 1 1 calc R . .
H29B H 0.9058 -0.1024 0.4465 0.209 Uiso 1 1 calc R . .
C30 C 0.8819(8) 0.0327(9) 0.4887(11) 0.221(7) Uani 1 1 d U . .
H30A H 0.8477 0.0294 0.5227 0.265 Uiso 1 1 calc R . .
H30B H 0.9126 0.0249 0.5302 0.265 Uiso 1 1 calc R . .
C7 C 0.7822(3) 0.5716(6) 0.4640(6) 0.092(3) Uani 1 1 d . . .
H7A H 0.7639 0.6351 0.4549 0.139 Uiso 1 1 calc R . .
H7B H 0.7580 0.5269 0.4962 0.139 Uiso 1 1 calc R . .
H7C H 0.7913 0.5423 0.4071 0.139 Uiso 1 1 calc R . .
C8 C 0.8384(4) 0.7069(5) 0.5976(6) 0.106(3) Uani 1 1 d . . .
H8A H 0.8330 0.7640 0.5591 0.159 Uiso 1 1 calc R . .
H8B H 0.8713 0.7167 0.6328 0.159 Uiso 1 1 calc R . .
H8C H 0.8070 0.6998 0.6366 0.159 Uiso 1 1 calc R . .
C9 C 0.6930(3) 0.3147(6) 0.5605(5) 0.083(2) Uani 1 1 d . . .
H9A H 0.6580 0.2804 0.5576 0.124 Uiso 1 1 calc R . .
H9B H 0.7098 0.3152 0.5022 0.124 Uiso 1 1 calc R . .
H9C H 0.6873 0.3828 0.5803 0.124 Uiso 1 1 calc R . .
C10 C 0.7479(4) 0.1210(6) 0.5938(7) 0.126(4) Uani 1 1 d . . .
H10A H 0.7159 0.1027 0.5591 0.189 Uiso 1 1 calc R . .
H10B H 0.7524 0.0741 0.6422 0.189 Uiso 1 1 calc R . .
H10C H 0.7802 0.1194 0.5564 0.189 Uiso 1 1 calc R . .
C11 C 0.7026(4) 0.2427(9) 0.7470(6) 0.140(5) Uani 1 1 d . . .
H11A H 0.6633 0.2445 0.7373 0.210 Uiso 1 1 calc R . .
H11B H 0.7133 0.2990 0.7835 0.210 Uiso 1 1 calc R . .
H11C H 0.7123 0.1810 0.7768 0.210 Uiso 1 1 calc R . .
C12 C 1.0615(2) 0.3848(6) 0.6475(6) 0.088(2) Uani 1 1 d . . .
H12A H 1.0884 0.3851 0.6001 0.132 Uiso 1 1 calc R . .
H12B H 1.0789 0.3633 0.7021 0.132 Uiso 1 1 calc R . .
H12C H 1.0468 0.4515 0.6551 0.132 Uiso 1 1 calc R . .
C13 C 1.0178(4) 0.1800(7) 0.6761(12) 0.213(8) Uani 1 1 d . . .
H13A H 1.0540 0.1553 0.6609 0.320 Uiso 1 1 calc R . .
H13B H 0.9904 0.1316 0.6580 0.320 Uiso 1 1 calc R . .
H13C H 1.0155 0.1902 0.7396 0.320 Uiso 1 1 calc R . .
C14 C 1.0132(4) 0.2762(10) 0.4981(7) 0.157(5) Uani 1 1 d . . .
H14A H 1.0492 0.2986 0.4791 0.235 Uiso 1 1 calc R . .
H14B H 0.9852 0.3132 0.4663 0.235 Uiso 1 1 calc R . .
H14C H 1.0093 0.2055 0.4856 0.235 Uiso 1 1 calc R . .

loop_
_atom_site_aniso_label
_atom_site_aniso_U_11
_atom_site_aniso_U_22
_atom_site_aniso_U_33
_atom_site_aniso_U_23
_atom_site_aniso_U_13
_atom_site_aniso_U_12
Zn1 0.0411(3) 0.0449(3) 0.0520(3) 0.0001(4) 0.0020(4) 0.0043(2)
K1 0.0617(7) 0.0433(6) 0.0539(7) 0.0046(6) -0.0064(6) 0.0044(6)
Si1 0.1061(15) 0.0532(10) 0.0535(11) -0.0177(9) -0.0174(10) 0.0179(10)
O1 0.058(2) 0.044(2) 0.047(2) -0.0124(17) -0.0080(18) 0.0140(18)
C1 0.071(4) 0.074(4) 0.094(6) 0.003(4) 0.024(4) 0.010(3)
Zn2 0.0419(3) 0.0434(3) 0.0752(5) -0.0092(4) -0.0065(4) 0.0011(2)
K2 0.0654(8) 0.0572(7) 0.0472(7) -0.0091(6) -0.0035(6) 0.0053(6)
Si2 0.0583(9) 0.0512(9) 0.0724(12) 0.0168(9) 0.0089(9) 0.0016(8)
O2 0.045(2) 0.0401(19) 0.059(2) 0.0023(18) 0.0010(18) 0.0049(16)
C2 0.070(4) 0.072(4) 0.153(8) -0.033(5) -0.002(5) -0.007(3)
Si3 0.0575(9) 0.0600(10) 0.0650(11) 0.0136(8) -0.0163(8) -0.0178(8)
C4 0.136(7) 0.063(5) 0.088(6) -0.026(4) -0.014(5) 0.016(5)
O4 0.0447(19) 0.047(2) 0.058(2) -0.0046(17) -0.0008(17) 0.0055(16)
Si4 0.0468(9) 0.0518(9) 0.0842(13) -0.0014(9) 0.0087(9) 0.0074(8)
O3 0.0416(18) 0.048(2) 0.057(2) 0.0011(17) -0.0102(16) -0.0055(16)
C3 0.159(8) 0.095(6) 0.105(7) -0.041(5) -0.074(6) 0.029(6)
C5 0.175(9) 0.089(5) 0.047(4) -0.002(4) 0.026(5) 0.013(6)
C6 0.094(5) 0.106(6) 0.093(6) 0.019(5) 0.022(5) -0.014(5)
O5 0.095(3) 0.103(4) 0.067(3) 0.015(3) -0.005(3) 0.010(3)
C15 0.094(5) 0.193(11) 0.167(9) 0.073(9) 0.013(6) 0.034(7)
C16 0.142(8) 0.287(15) 0.148(9) 0.081(11) -0.048(8) 0.029(11)
C17 0.165(9) 0.284(15) 0.142(9) 0.120(10) 0.018(8) 0.043(11)
C18 0.095(6) 0.223(12) 0.137(9) 0.085(9) 0.014(5) -0.006(7)
O6 0.123(4) 0.045(2) 0.109(4) 0.010(3) 0.010(3) 0.000(3)
C19 0.106(6) 0.093(6) 0.232(12) 0.058(7) 0.036(7) 0.005(5)
C20 0.186(9) 0.110(8) 0.160(10) 0.066(7) 0.044(8) 0.011(7)
C21 0.127(6) 0.084(6) 0.222(12) 0.051(7) -0.048(8) -0.003(6)
C22 0.144(8) 0.105(7) 0.275(15) 0.062(8) 0.094(9) 0.036(6)
O7 0.077(3) 0.128(4) 0.055(3) 0.016(3) -0.005(2) -0.023(3)
C23 0.129(7) 0.262(12) 0.065(5) 0.013(7) 0.005(5) -0.112(8)
C24 0.153(7) 0.194(9) 0.071(5) 0.027(6) -0.013(6) -0.079(7)
C25 0.111(6) 0.151(8) 0.092(5) 0.032(6) -0.031(5) -0.033(5)
C26 0.075(4) 0.115(6) 0.097(5) 0.006(5) -0.007(4) -0.019(4)
O8 0.157(5) 0.076(3) 0.100(4) -0.028(3) 0.005(4) 0.008(4)
C27 0.196(11) 0.129(7) 0.108(6) -0.036(6) 0.001(7) 0.026(8)
C28 0.152(10) 0.131(8) 0.167(9) -0.078(7) -0.034(7) 0.054(7)
C29 0.147(9) 0.071(5) 0.305(16) -0.027(7) 0.017(11) 0.005(6)
C30 0.343(17) 0.117(8) 0.203(11) 0.015(7) 0.129(13) 0.049(11)
C7 0.075(5) 0.104(6) 0.098(6) 0.046(5) -0.009(4) 0.008(4)
C8 0.131(7) 0.051(4) 0.135(8) 0.008(5) 0.012(6) 0.013(5)
C9 0.070(4) 0.093(5) 0.085(5) 0.011(4) -0.025(4) -0.015(4)
C10 0.120(7) 0.068(5) 0.190(11) -0.012(6) -0.071(7) -0.026(5)
C11 0.135(8) 0.219(12) 0.066(5) 0.038(7) -0.006(5) -0.106(8)
C12 0.044(3) 0.102(5) 0.117(7) -0.003(5) -0.004(4) 0.012(3)
C13 0.099(6) 0.122(8) 0.42(2) 0.148(13) 0.066(12) 0.039(6)
C14 0.080(6) 0.251(13) 0.139(9) -0.107(9) 0.029(6) -0.030(7)

loop_
_atom_type_symbol
_atom_type_description
_atom_type_scat_dispersion_real
_atom_type_scat_dispersion_imag
_atom_type_scat_source
C C 0.0033 0.0016 'International Tables Vol C Tables 4.2.6.8 and 6.1.1.4'
H H 0.0000 0.0000 'International Tables Vol C Tables 4.2.6.8 and 6.1.1.4'
O O 0.0106 0.0060 'International Tables Vol C Tables 4.2.6.8 and 6.1.1.4'
Si Si 0.0817 0.0704 'International Tables Vol C Tables 4.2.6.8 and 6.1.1.4'
K K 0.2009 0.2494 'International Tables Vol C Tables 4.2.6.8 and 6.1.1.4'
Zn Zn 0.2839 1.4301 'International Tables Vol C Tables 4.2.6.8 and 6.1.1.4'

loop_
_geom_angle_atom_site_label_1
_geom_angle_atom_site_label_2
_geom_angle_atom_site_label_3
_geom_angle
_geom_angle_site_symmetry_1
_geom_angle_site_symmetry_3
_geom_angle_publ_flag
C1 Zn1 O3 123.2(2) . . ?
C1 Zn1 O1 121.1(2) . . ?
O3 Zn1 O1 98.24(14) . . ?
C1 Zn1 O2 120.6(2) . . ?
O3 Zn1 O2 98.97(14) . . ?
O1 Zn1 O2 86.87(14) . . ?
C1 Zn1 Zn2 137.1(2) . . ?
O3 Zn1 Zn2 99.66(9) . . ?
O1 Zn1 Zn2 43.17(11) . . ?
O2 Zn1 Zn2 43.79(10) . . ?
C1 Zn1 K2 144.5(2) . . ?
O3 Zn1 K2 49.05(10) . . ?
O1 Zn1 K2 93.92(10) . . ?
O2 Zn1 K2 49.92(10) . . ?
Zn2 Zn1 K2 64.99(3) . . ?
C1 Zn1 K1 143.1(2) . . ?
O3 Zn1 K1 49.55(10) . . ?
O1 Zn1 K1 48.72(10) . . ?
O2 Zn1 K1 95.65(10) . . ?
Zn2 Zn1 K1 65.29(3) . . ?
K2 Zn1 K1 64.66(3) . . ?
O1 K1 O4 68.53(11) . . ?
O1 K1 O3 68.70(11) . . ?
O4 K1 O3 84.54(11) . . ?
O1 K1 O6 174.43(15) . . ?
O4 K1 O6 115.95(15) . . ?
O3 K1 O6 107.79(15) . . ?
O1 K1 O5 105.20(14) . . ?
O4 K1 O5 126.31(14) . . ?
O3 K1 O5 145.31(14) . . ?
O6 K1 O5 75.09(16) . . ?
O1 K1 Zn1 34.72(8) . . ?
O4 K1 Zn1 74.61(8) . . ?
O3 K1 Zn1 34.00(7) . . ?
O6 K1 Zn1 141.52(13) . . ?
O5 K1 Zn1 130.71(12) . . ?
O1 K1 Zn2 35.09(8) . . ?
O4 K1 Zn2 33.46(7) . . ?
O3 K1 Zn2 74.86(7) . . ?
O6 K1 Zn2 149.37(13) . . ?
O5 K1 Zn2 120.66(12) . . ?
Zn1 K1 Zn2 49.98(2) . . ?
O1 K1 Si1 24.02(9) . . ?
O4 K1 Si1 86.19(9) . . ?
O3 K1 Si1 85.67(8) . . ?
O6 K1 Si1 154.53(13) . . ?
O5 K1 Si1 81.64(12) . . ?
Zn1 K1 Si1 53.26(4) . . ?
Zn2 K1 Si1 54.12(4) . . ?
O1 K1 Si4 86.51(9) . . ?
O4 K1 Si4 21.70(7) . . ?
O3 K1 Si4 102.63(9) . . ?
O6 K1 Si4 98.60(13) . . ?
O5 K1 Si4 111.20(12) . . ?
Zn1 K1 Si4 96.31(4) . . ?
Zn2 K1 Si4 52.21(3) . . ?
Si1 K1 Si4 99.35(5) . . ?
O1 K1 K2 78.63(9) . . ?
O4 K1 K2 45.60(8) . . ?
O3 K1 K2 45.03(8) . . ?
O6 K1 K2 102.06(12) . . ?
O5 K1 K2 169.62(12) . . ?
Zn1 K1 K2 57.26(3) . . ?
Zn2 K1 K2 57.38(3) . . ?
Si1 K1 K2 102.64(5) . . ?
Si4 K1 K2 58.99(4) . . ?
O1 K1 Si3 83.07(8) . . ?
O4 K1 Si3 102.86(9) . . ?
O3 K1 Si3 19.92(7) . . ?
O6 K1 Si3 92.50(13) . . ?
O5 K1 Si3 130.04(12) . . ?
Zn1 K1 Si3 49.44(3) . . ?
Zn2 K1 Si3 94.52(4) . . ?
Si1 K1 Si3 94.64(5) . . ?
Si4 K1 Si3 118.51(5) . . ?
K2 K1 Si3 59.53(4) . . ?
O1 Si1 C3 109.7(3) . . ?
O1 Si1 C4 111.6(3) . . ?
C3 Si1 C4 107.5(4) . . ?
O1 Si1 C5 109.1(3) . . ?
C3 Si1 C5 109.8(5) . . ?
C4 Si1 C5 109.2(4) . . ?
O1 Si1 K1 42.41(14) . . ?
C3 Si1 K1 86.8(2) . . ?
C4 Si1 K1 154.0(3) . . ?
C5 Si1 K1 84.9(2) . . ?
Si1 O1 Zn1 123.6(2) . . ?
Si1 O1 Zn2 125.7(2) . . ?
Zn1 O1 Zn2 94.38(16) . . ?
Si1 O1 K1 113.57(19) . . ?
Zn1 O1 K1 96.57(13) . . ?
Zn2 O1 K1 96.49(13) . . ?
O4 Zn2 C2 126.4(2) . . ?
O4 Zn2 O1 96.84(14) . . ?
C2 Zn2 O1 121.1(3) . . ?
O4 Zn2 O2 99.08(14) . . ?
C2 Zn2 O2 118.5(3) . . ?
O1 Zn2 O2 85.68(14) . . ?
O4 Zn2 Zn1 98.68(10) . . ?
C2 Zn2 Zn1 134.9(2) . . ?
O1 Zn2 Zn1 42.45(10) . . ?
O2 Zn2 Zn1 43.32(10) . . ?
O4 Zn2 K2 49.45(10) . . ?
C2 Zn2 K2 144.6(3) . . ?
O1 Zn2 K2 93.02(10) . . ?
O2 Zn2 K2 49.64(10) . . ?
Zn1 Zn2 K2 64.52(3) . . ?
O4 Zn2 K1 48.44(11) . . ?
C2 Zn2 K1 145.5(3) . . ?
O1 Zn2 K1 48.43(10) . . ?
O2 Zn2 K1 94.84(10) . . ?
Zn1 Zn2 K1 64.73(2) . . ?
K2 Zn2 K1 64.35(3) . . ?
O3 K2 O2 70.18(11) . . ?
O3 K2 O4 85.27(11) . . ?
O2 K2 O4 69.98(11) . . ?
O3 K2 O7 125.71(13) . . ?
O2 K2 O7 104.52(15) . . ?
O4 K2 O7 145.83(14) . . ?
O3 K2 O8 108.44(17) . . ?
O2 K2 O8 175.11(18) . . ?
O4 K2 O8 105.36(16) . . ?
O7 K2 O8 80.15(19) . . ?
O3 K2 Zn1 34.34(7) . . ?
O2 K2 Zn1 35.84(8) . . ?
O4 K2 Zn1 75.11(8) . . ?
O7 K2 Zn1 120.93(12) . . ?
O8 K2 Zn1 142.58(15) . . ?
O3 K2 Zn2 75.96(8) . . ?
O2 K2 Zn2 36.03(8) . . ?
O4 K2 Zn2 33.96(7) . . ?
O7 K2 Zn2 131.34(12) . . ?
O8 K2 Zn2 139.32(15) . . ?
Zn1 K2 Zn2 50.49(2) . . ?
O3 K2 Si4 104.68(8) . . ?
O2 K2 Si4 87.73(8) . . ?
O4 K2 Si4 22.59(8) . . ?
O7 K2 Si4 129.47(11) . . ?
O8 K2 Si4 88.13(15) . . ?
Zn1 K2 Si4 97.67(4) . . ?
Zn2 K2 Si4 52.83(3) . . ?
O3 K2 Si2 85.08(8) . . ?
O2 K2 Si2 21.67(9) . . ?
O4 K2 Si2 86.19(8) . . ?
O7 K2 Si2 83.05(13) . . ?
O8 K2 Si2 162.62(16) . . ?
Zn1 K2 Si2 52.37(4) . . ?
Zn2 K2 Si2 53.35(4) . . ?
Si4 K2 Si2 99.19(5) . . ?
O3 K2 K1 45.98(8) . . ?
O2 K2 K1 80.80(9) . . ?
O4 K2 K1 45.47(8) . . ?
O7 K2 K1 168.50(11) . . ?
O8 K2 K1 94.88(15) . . ?
Zn1 K2 K1 58.08(3) . . ?
Zn2 K2 K1 58.27(3) . . ?
Si4 K2 K1 60.15(4) . . ?
Si2 K2 K1 102.45(5) . . ?
O3 K2 Si3 20.79(7) . . ?
O2 K2 Si3 84.47(8) . . ?
O4 K2 Si3 104.56(9) . . ?
O7 K2 Si3 108.47(11) . . ?
O8 K2 Si3 95.50(15) . . ?
Zn1 K2 Si3 50.25(3) . . ?
Zn2 K2 Si3 96.36(4) . . ?
Si4 K2 Si3 121.56(5) . . ?
Si2 K2 Si3 94.04(5) . . ?
K1 K2 Si3 61.43(4) . . ?
O2 Si2 C7 108.8(3) . . ?
O2 Si2 C6 110.2(3) . . ?
C7 Si2 C6 109.5(4) . . ?
O2 Si2 C8 111.8(3) . . ?
C7 Si2 C8 109.1(4) . . ?
C6 Si2 C8 107.4(4) . . ?
O2 Si2 K2 38.19(15) . . ?
C7 Si2 K2 87.0(3) . . ?
C6 Si2 K2 89.8(3) . . ?
C8 Si2 K2 149.9(3) . . ?
Si2 O2 Zn1 122.19(19) . . ?
Si2 O2 Zn2 125.2(2) . . ?
Zn1 O2 Zn2 92.89(16) . . ?
Si2 O2 K2 120.1(2) . . ?
Zn1 O2 K2 94.24(13) . . ?
Zn2 O2 K2 94.33(13) . . ?
O3 Si3 C9 112.3(3) . . ?
O3 Si3 C11 112.1(3) . . ?
C9 Si3 C11 107.7(4) . . ?
O3 Si3 C10 109.0(3) . . ?
C9 Si3 C10 105.9(4) . . ?
C11 Si3 C10 109.7(5) . . ?
O3 Si3 K2 36.17(14) . . ?
C9 Si3 K2 94.2(2) . . ?
C11 Si3 K2 147.9(3) . . ?
C10 Si3 K2 85.6(3) . . ?
O3 Si3 K1 35.16(13) . . ?
C9 Si3 K1 147.5(2) . . ?
C11 Si3 K1 91.7(3) . . ?
C10 Si3 K1 91.1(3) . . ?
K2 Si3 K1 59.04(4) . . ?
Si4 O4 Zn2 127.9(2) . . ?
Si4 O4 K1 119.73(19) . . ?
Zn2 O4 K1 98.10(13) . . ?
Si4 O4 K2 116.91(19) . . ?
Zn2 O4 K2 96.58(13) . . ?
K1 O4 K2 88.92(11) . . ?
O4 Si4 C13 110.7(3) . . ?
O4 Si4 C12 114.8(3) . . ?
C13 Si4 C12 108.4(5) . . ?
O4 Si4 C14 110.0(4) . . ?
C13 Si4 C14 108.0(7) . . ?
C12 Si4 C14 104.5(4) . . ?
O4 Si4 K2 40.49(14) . . ?
C13 Si4 K2 113.6(4) . . ?
C12 Si4 K2 137.0(2) . . ?
C14 Si4 K2 71.1(3) . . ?
O4 Si4 K1 38.57(14) . . ?
C13 Si4 K1 72.2(3) . . ?
C12 Si4 K1 127.8(3) . . ?
C14 Si4 K1 125.5(3) . . ?
K2 Si4 K1 60.86(4) . . ?
Si3 O3 Zn1 119.2(2) . . ?
Si3 O3 K2 123.05(19) . . ?
Zn1 O3 K2 96.61(13) . . ?
Si3 O3 K1 124.92(18) . . ?
Zn1 O3 K1 96.45(12) . . ?
K2 O3 K1 88.99(10) . . ?
C15 O5 C18 105.6(7) . . ?
C15 O5 K1 123.1(5) . . ?
C18 O5 K1 131.2(5) . . ?
O5 C15 C16 107.7(9) . . ?
C17 C16 C15 107.2(11) . . ?
C16 C17 C18 106.7(10) . . ?
O5 C18 C17 109.8(8) . . ?
C19 O6 C22 104.4(6) . . ?
C19 O6 K1 118.0(5) . . ?
C22 O6 K1 133.8(6) . . ?
O6 C19 C20 111.8(9) . . ?
C21 C20 C19 104.8(8) . . ?
C20 C21 C22 104.2(8) . . ?
O6 C22 C21 108.9(9) . . ?
C26 O7 C23 106.5(6) . . ?
C26 O7 K2 127.3(4) . . ?
C23 O7 K2 126.2(5) . . ?
C24 C23 O7 111.3(7) . . ?
C23 C24 C25 107.8(8) . . ?
C24 C25 C26 104.9(7) . . ?
O7 C26 C25 108.0(6) . . ?
C30 O8 C27 107.1(9) . . ?
C30 O8 K2 130.5(7) . . ?
C27 O8 K2 122.4(6) . . ?
O8 C27 C28 108.9(10) . . ?
C27 C28 C29 104.7(10) . . ?
C30 C29 C28 103.3(10) . . ?
O8 C30 C29 111.2(13) . . ?

loop_
_geom_bond_atom_site_label_1
_geom_bond_atom_site_label_2
_geom_bond_distance
_geom_bond_site_symmetry_2
_geom_bond_publ_flag
Zn1 C1 1.980(6) . ?
Zn1 O3 1.995(3) . ?
Zn1 O1 2.033(4) . ?
Zn1 O2 2.063(4) . ?
Zn1 Zn2 3.0031(9) . ?
Zn1 K2 3.5137(15) . ?
Zn1 K1 3.5458(13) . ?
K1 O1 2.682(4) . ?
K1 O4 2.692(4) . ?
K1 O3 2.716(3) . ?
K1 O6 2.789(5) . ?
K1 O5 2.852(5) . ?
K1 Zn2 3.5621(14) . ?
K1 Si1 3.645(2) . ?
K1 Si4 3.750(2) . ?
K1 K2 3.7757(19) . ?
K1 Si3 3.867(2) . ?
Si1 O1 1.619(4) . ?
Si1 C3 1.863(8) . ?
Si1 C4 1.885(7) . ?
Si1 C5 1.892(8) . ?
O1 Zn2 2.061(4) . ?
Zn2 O4 1.984(3) . ?
Zn2 C2 1.994(6) . ?
Zn2 O2 2.081(4) . ?
Zn2 K2 3.5276(15) . ?
K2 O3 2.672(4) . ?
K2 O2 2.696(4) . ?
K2 O4 2.698(4) . ?
K2 O7 2.699(5) . ?
K2 O8 2.762(5) . ?
K2 Si4 3.705(2) . ?
K2 Si2 3.771(2) . ?
K2 Si3 3.795(2) . ?
Si2 O2 1.610(4) . ?
Si2 C7 1.860(7) . ?
Si2 C6 1.869(7) . ?
Si2 C8 1.869(8) . ?
Si3 O3 1.607(4) . ?
Si3 C9 1.847(7) . ?
Si3 C11 1.850(9) . ?
Si3 C10 1.865(8) . ?
O4 Si4 1.596(4) . ?
Si4 C13 1.824(9) . ?
Si4 C12 1.844(7) . ?
Si4 C14 1.862(10) . ?
O5 C15 1.396(10) . ?
O5 C18 1.397(10) . ?
C15 C16 1.451(16) . ?
C16 C17 1.354(15) . ?
C17 C18 1.407(14) . ?
O6 C19 1.323(10) . ?
O6 C22 1.395(10) . ?
C19 C20 1.431(13) . ?
C20 C21 1.426(13) . ?
C21 C22 1.432(13) . ?
O7 C26 1.400(8) . ?
O7 C23 1.403(9) . ?
C23 C24 1.378(12) . ?
C24 C25 1.440(10) . ?
C25 C26 1.483(11) . ?
O8 C30 1.368(12) . ?
O8 C27 1.404(11) . ?
C27 C28 1.442(14) . ?
C28 C29 1.471(18) . ?
C29 C30 1.432(18) . ?
